data_7161165
loop_
_publ_author_name
'Miao, Yu'
'Xiao, Yang'
'Han, Xulin'
'Chen, Yao'
'Cao, Feilong'
'Zhuang, Hongzhi'
'Lin, Chunsheng'
'Jin, Yanli'
'Xu, Jianfeng'
'Chen, Xingkuan'

_publ_section_title
;
 Enantioselective Synthesis of Chiral 1,2-Oxazinane Spiro-oxindoles via
 Carbene-Catalyzed [3+3] Annulation of Isatin-Derived Nitrones with Enals
;
_journal_name_full 'Organic &amp; Biomolecular Chemistry'
_journal_paper_doi 10.1039/D6OB00603E
_journal_year 2026
_chemical_formula_moiety 'C31 H32 N2 O5'
_chemical_formula_sum 'C31 H32 N2 O5'
_chemical_formula_weight 512.58
_space_group_crystal_system monoclinic
_space_group_IT_number 14
_space_group_name_Hall '-P 2yn'
_space_group_name_H-M_alt 'P 1 21/n 1'
_atom_sites_solution_hydrogens geom
_atom_sites_solution_primary dual
_audit_creation_date 2025-07-09
_audit_creation_method
;
Olex2 1.5
(compiled 2025.05.31 svn.r86d253d1 for OlexSys, GUI svn.r7254)
;
_audit_update_record
;
2025-07-10 deposited with the CCDC.	2026-05-11 downloaded from the CCDC.
;
_cell_angle_alpha 90
_cell_angle_beta 93.712(2)
_cell_angle_gamma 90
_cell_formula_units_Z 4
_cell_length_a 8.2948(3)
_cell_length_b 13.5305(5)
_cell_length_c 24.0231(9)
_cell_measurement_reflns_used 9741
_cell_measurement_temperature 273.15
_cell_measurement_theta_max 68.122
_cell_measurement_theta_min 3.688
_cell_volume 2690.52(17)
_computing_cell_refinement 'SAINT V8.40B (?, 2016)'
_computing_data_reduction 'SAINT V8.40B (?, 2016)'
_computing_molecular_graphics 'Olex2 1.5 (Dolomanov et al., 2009)'
_computing_publication_material 'Olex2 1.5 (Dolomanov et al., 2009)'
_computing_structure_refinement 'XL  (Sheldrick, 2008)'
_computing_structure_solution 'SHELXT 2018/2 (Sheldrick, 2018)'
_diffrn_ambient_temperature 273.15
_diffrn_measured_fraction_theta_full 0.997
_diffrn_measured_fraction_theta_max 0.995
_diffrn_measurement_device_type 'BRUKER D8 VENTURE PHOTON'
_diffrn_radiation_type CuK\a
_diffrn_radiation_wavelength 1.54178
_diffrn_reflns_av_R_equivalents 0.0416
_diffrn_reflns_av_unetI/netI 0.0208
_diffrn_reflns_Laue_measured_fraction_full 0.997
_diffrn_reflns_Laue_measured_fraction_max 0.995
_diffrn_reflns_limit_h_max 9
_diffrn_reflns_limit_h_min -9
_diffrn_reflns_limit_k_max 16
_diffrn_reflns_limit_k_min -16
_diffrn_reflns_limit_l_max 28
_diffrn_reflns_limit_l_min -28
_diffrn_reflns_number 53611
_diffrn_reflns_point_group_measured_fraction_full 0.997
_diffrn_reflns_point_group_measured_fraction_max 0.995
_diffrn_reflns_theta_full 67.679
_diffrn_reflns_theta_max 68.265
_diffrn_reflns_theta_min 3.687
_diffrn_source_current 1.0
_diffrn_source_power 0.05
_diffrn_source_voltage 50.0
_exptl_absorpt_coefficient_mu 0.695
_exptl_absorpt_correction_T_max 0.7531
_exptl_absorpt_correction_T_min 0.6726
_exptl_absorpt_correction_type multi-scan
_exptl_absorpt_process_details
;
SADABS-2016/2 (Bruker,2016/2) was used for absorption correction.
wR2(int) was 0.0938 before and 0.0584 after correction.
The Ratio of minimum to maximum transmission is 0.8931.
The \l/2 correction factor is Not present.
;
_exptl_crystal_colour colourless
_exptl_crystal_colour_primary colourless
_exptl_crystal_density_diffrn 1.265
_exptl_crystal_description block
_exptl_crystal_F_000 1088
_exptl_crystal_size_max 0.15
_exptl_crystal_size_mid 0.13
_exptl_crystal_size_min 0.1
_refine_diff_density_max 0.291
_refine_diff_density_min -0.193
_refine_diff_density_rms 0.039
_refine_ls_extinction_coef 0.0025(2)
_refine_ls_extinction_expression Fc^*^=kFc[1+0.001xFc^2^\l^3^/sin(2\q)]^-1/4^
_refine_ls_extinction_method 'SHELXL-2019/2 (Sheldrick 2019)'
_refine_ls_goodness_of_fit_ref 1.070
_refine_ls_hydrogen_treatment constr
_refine_ls_matrix_type full
_refine_ls_number_parameters 349
_refine_ls_number_reflns 4890
_refine_ls_number_restraints 0
_refine_ls_restrained_S_all 1.070
_refine_ls_R_factor_all 0.0407
_refine_ls_R_factor_gt 0.0387
_refine_ls_shift/su_max 0.001
_refine_ls_shift/su_mean 0.000
_refine_ls_structure_factor_coef Fsqd
_refine_ls_weighting_details 'w=1/[\s^2^(Fo^2^)+(0.0434P)^2^+1.2047P] where P=(Fo^2^+2Fc^2^)/3'
_refine_ls_weighting_scheme calc
_refine_ls_wR_factor_gt 0.0991
_refine_ls_wR_factor_ref 0.1003
_reflns_Friedel_coverage 0.000
_reflns_number_gt 4572
_reflns_number_total 4890
_reflns_threshold_expression 'I > 2\s(I)'
_cod_data_source_file d6ob00603e2.cif
_cod_data_source_block 86_8
_cod_database_code 7161165
_shelx_shelxl_version_number 2019/3
_shelx_space_group_comment
;
The symmetry employed for this shelxl refinement is uniquely defined
by the following loop, which should always be used as a source of
symmetry information in preference to the above space-group names.
They are only intended as comments.
;
_shelx_estimated_absorpt_t_max 0.934
_shelx_estimated_absorpt_t_min 0.903
_olex2_refinement_description
;
1. Fixed Uiso
 At 1.2 times of:
  All C(H) groups, All C(H,H) groups
 At 1.5 times of:
  All C(H,H,H) groups
2.a Ternary CH refined with riding coordinates:
 C00I(H00I)
2.b Secondary CH2 refined with riding coordinates:
 C00J(H00A,H00B), C00Q(H00M,H00N)
2.c Aromatic/amide H refined with riding coordinates:
 C00D(H00D), C00F(H00F), C00L(H00L), C00R(H00R), C00S(H00S), C00T(H00T),
 C00U(H00U), C00V(H00V), C00Y(H00Z), C00Z(H00), C010(H010), C011(H011)
2.d Idealised Me refined as rotating group:
 C00M(H00C,H00E,H00G), C00P(H00H,H00J,H00K), C00W(H00O,H00P,H00Q), C00X(H00W,
 H00X,H00Y), C012(H01A,H01B,H01C)
;
_olex2_submission_special_instructions 'No special instructions were received'

loop_
_space_group_symop_operation_xyz
'x, y, z'
'-x+1/2, y+1/2, -z+1/2'
'-x, -y, -z'
'x-1/2, -y-1/2, z-1/2'

loop_
_atom_site_label
_atom_site_type_symbol
_atom_site_fract_x
_atom_site_fract_y
_atom_site_fract_z
_atom_site_U_iso_or_equiv
_atom_site_adp_type
_atom_site_occupancy
_atom_site_site_symmetry_order
_atom_site_calc_flag
_atom_site_refinement_flags_posn
_atom_site_refinement_flags_adp
_atom_site_refinement_flags_occupancy
_atom_site_disorder_assembly
_atom_site_disorder_group
O001 O 0.53040(11) 0.73754(7) 0.51167(4) 0.0278(2) Uani 1 1 d . . . . .
O002 O 0.67016(11) 0.52992(8) 0.75497(4) 0.0304(2) Uani 1 1 d . . . . .
O003 O 0.77775(11) 0.68182(8) 0.49168(4) 0.0330(2) Uani 1 1 d . . . . .
O004 O 0.52161(12) 0.72455(8) 0.62665(4) 0.0335(2) Uani 1 1 d . . . . .
N005 N 0.65016(12) 0.62026(8) 0.56597(4) 0.0227(2) Uani 1 1 d . . . . .
O006 O 0.78649(13) 0.59330(9) 0.83186(4) 0.0427(3) Uani 1 1 d . . . . .
N007 N 0.58395(13) 0.56681(9) 0.70380(4) 0.0258(3) Uani 1 1 d . . . . .
C008 C 0.77667(15) 0.51329(10) 0.62974(5) 0.0231(3) Uani 1 1 d . . . . .
C009 C 0.74475(15) 0.53187(10) 0.57315(5) 0.0221(3) Uani 1 1 d . . . . .
C00A C 0.78864(15) 0.46580(10) 0.53232(5) 0.0243(3) Uani 1 1 d . . . . .
C00B C 0.66212(16) 0.68311(10) 0.51908(5) 0.0252(3) Uani 1 1 d . . . . .
C00C C 0.60904(15) 0.65616(10) 0.61820(5) 0.0246(3) Uani 1 1 d . . . . .
C00D C 0.86413(15) 0.43091(10) 0.64775(6) 0.0266(3) Uani 1 1 d . . . . .
H00D H 0.886473 0.419442 0.685637 0.032 Uiso 1 1 calc R U . . .
C00E C 0.70308(15) 0.59351(10) 0.66323(5) 0.0237(3) Uani 1 1 d . . . . .
C00F C 0.87889(16) 0.38424(10) 0.55181(6) 0.0269(3) Uani 1 1 d . . . . .
H00F H 0.914816 0.339992 0.525694 0.032 Uiso 1 1 calc R U . . .
C00G C 0.91100(16) 0.73534(10) 0.65898(6) 0.0275(3) Uani 1 1 d . . . . .
C00H C 0.34442(16) 0.47472(11) 0.72807(5) 0.0275(3) Uani 1 1 d . . . . .
C00I C 0.83641(16) 0.65819(11) 0.69519(5) 0.0266(3) Uani 1 1 d . . . . .
H00I H 0.923972 0.612667 0.706958 0.032 Uiso 1 1 calc R U . . .
C00J C 0.47258(17) 0.48713(11) 0.68665(6) 0.0301(3) Uani 1 1 d . . . . .
H00A H 0.532266 0.425866 0.683906 0.036 Uiso 1 1 calc R U . . .
H00B H 0.421509 0.501947 0.650139 0.036 Uiso 1 1 calc R U . . .
C00K C 0.91832(16) 0.36525(10) 0.60817(6) 0.0278(3) Uani 1 1 d . . . . .
C00L C 1.04326(17) 0.70917(11) 0.62916(6) 0.0311(3) Uani 1 1 d . . . . .
H00L H 1.083896 0.645173 0.631953 0.037 Uiso 1 1 calc R U . . .
C00M C 0.73890(18) 0.47488(11) 0.47097(6) 0.0306(3) Uani 1 1 d . . . . .
H00C H 0.635012 0.506181 0.466438 0.046 Uiso 1 1 calc R U . . .
H00E H 0.733001 0.410286 0.454438 0.046 Uiso 1 1 calc R U . . .
H00G H 0.817046 0.513952 0.453033 0.046 Uiso 1 1 calc R U . . .
C00N C 0.74059(17) 0.60705(12) 0.78417(6) 0.0324(3) Uani 1 1 d . . . . .
C00O C 0.51461(18) 0.80651(10) 0.46307(6) 0.0297(3) Uani 1 1 d . . . . .
C00P C 0.50871(19) 0.74549(12) 0.40984(6) 0.0344(3) Uani 1 1 d . . . . .
H00H H 0.612586 0.716150 0.405616 0.052 Uiso 1 1 calc R U . . .
H00J H 0.480816 0.787387 0.378438 0.052 Uiso 1 1 calc R U . . .
H00K H 0.429007 0.694389 0.411867 0.052 Uiso 1 1 calc R U . . .
C00Q C 0.76821(18) 0.69685(12) 0.74923(6) 0.0331(3) Uani 1 1 d . . . . .
H00M H 0.844537 0.741278 0.768618 0.040 Uiso 1 1 calc R U . . .
H00N H 0.667612 0.732018 0.740928 0.040 Uiso 1 1 calc R U . . .
C00R C 0.27522(18) 0.55634(12) 0.75208(7) 0.0357(3) Uani 1 1 d . . . . .
H00R H 0.306522 0.619671 0.742286 0.043 Uiso 1 1 calc R U . . .
C00S C 0.29502(17) 0.38122(12) 0.74309(6) 0.0338(3) Uani 1 1 d . . . . .
H00S H 0.340706 0.325900 0.727382 0.041 Uiso 1 1 calc R U . . .
C00T C 0.85391(18) 0.83164(12) 0.65487(7) 0.0367(3) Uani 1 1 d . . . . .
H00T H 0.766954 0.850654 0.674978 0.044 Uiso 1 1 calc R U . . .
C00U C 1.11505(19) 0.77719(12) 0.59539(7) 0.0376(4) Uani 1 1 d . . . . .
H00U H 1.203311 0.758860 0.575746 0.045 Uiso 1 1 calc R U . . .
C00V C 0.15932(19) 0.54377(13) 0.79073(7) 0.0417(4) Uani 1 1 d . . . . .
H00V H 0.114156 0.598777 0.806943 0.050 Uiso 1 1 calc R U . . .
C00W C 0.3534(2) 0.85535(12) 0.47119(7) 0.0381(4) Uani 1 1 d . . . . .
H00O H 0.270148 0.805972 0.470400 0.057 Uiso 1 1 calc R U . . .
H00P H 0.329757 0.902253 0.441800 0.057 Uiso 1 1 calc R U . . .
H00Q H 0.358074 0.888772 0.506508 0.057 Uiso 1 1 calc R U . . .
C00X C 1.01131(18) 0.27363(12) 0.62579(7) 0.0370(3) Uani 1 1 d . . . . .
H00W H 1.053269 0.280646 0.663776 0.055 Uiso 1 1 calc R U . . .
H00X H 1.099058 0.264528 0.602133 0.055 Uiso 1 1 calc R U . . .
H00Y H 0.940874 0.217330 0.622702 0.055 Uiso 1 1 calc R U . . .
C00Y C 0.17789(19) 0.36911(13) 0.78140(7) 0.0398(4) Uani 1 1 d . . . . .
H00Z H 0.145017 0.305948 0.790896 0.048 Uiso 1 1 calc R U . . .
C00Z C 1.0550(2) 0.87222(13) 0.59104(7) 0.0422(4) Uani 1 1 d . . . . .
H00 H 1.101670 0.917772 0.567952 0.051 Uiso 1 1 calc R U . . .
C010 C 0.11078(18) 0.45016(14) 0.80520(6) 0.0414(4) Uani 1 1 d . . . . .
H010 H 0.032880 0.442085 0.830979 0.050 Uiso 1 1 calc R U . . .
C011 C 0.9252(2) 0.89965(12) 0.62112(7) 0.0436(4) Uani 1 1 d . . . . .
H011 H 0.885870 0.963966 0.618620 0.052 Uiso 1 1 calc R U . . .
C012 C 0.6508(2) 0.88182(12) 0.46677(7) 0.0441(4) Uani 1 1 d . . . . .
H01A H 0.657861 0.911333 0.503187 0.066 Uiso 1 1 calc R U . . .
H01B H 0.629641 0.932165 0.439103 0.066 Uiso 1 1 calc R U . . .
H01C H 0.750986 0.849524 0.460358 0.066 Uiso 1 1 calc R U . . .

loop_
_atom_site_aniso_label
_atom_site_aniso_U_11
_atom_site_aniso_U_22
_atom_site_aniso_U_33
_atom_site_aniso_U_23
_atom_site_aniso_U_13
_atom_site_aniso_U_12
O001 0.0285(5) 0.0309(5) 0.0244(5) 0.0038(4) 0.0052(4) 0.0036(4)
O002 0.0291(5) 0.0413(6) 0.0207(5) 0.0010(4) 0.0001(4) -0.0033(4)
O003 0.0270(5) 0.0412(6) 0.0319(5) 0.0056(4) 0.0099(4) 0.0001(4)
O004 0.0325(5) 0.0404(6) 0.0282(5) -0.0030(4) 0.0059(4) 0.0112(5)
N005 0.0214(5) 0.0273(6) 0.0195(5) -0.0017(4) 0.0029(4) -0.0001(4)
O006 0.0395(6) 0.0669(8) 0.0217(5) -0.0038(5) 0.0015(4) -0.0103(5)
N007 0.0223(5) 0.0386(7) 0.0164(5) -0.0006(5) 0.0015(4) -0.0021(5)
C008 0.0189(6) 0.0293(7) 0.0213(6) -0.0028(5) 0.0034(5) -0.0032(5)
C009 0.0170(6) 0.0263(7) 0.0231(6) -0.0010(5) 0.0026(5) -0.0029(5)
C00A 0.0202(6) 0.0300(7) 0.0232(6) -0.0039(5) 0.0051(5) -0.0059(5)
C00B 0.0250(7) 0.0279(7) 0.0229(6) -0.0023(5) 0.0017(5) -0.0031(5)
C00C 0.0211(6) 0.0316(7) 0.0214(6) -0.0032(5) 0.0040(5) -0.0014(5)
C00D 0.0229(6) 0.0335(7) 0.0234(7) 0.0012(5) 0.0016(5) -0.0008(5)
C00E 0.0206(6) 0.0308(7) 0.0198(6) -0.0022(5) 0.0032(5) -0.0006(5)
C00F 0.0229(6) 0.0289(7) 0.0298(7) -0.0063(6) 0.0079(5) -0.0036(5)
C00G 0.0251(7) 0.0326(7) 0.0248(7) -0.0058(6) 0.0014(5) -0.0038(6)
C00H 0.0213(6) 0.0390(8) 0.0222(6) 0.0001(6) 0.0001(5) -0.0025(6)
C00I 0.0235(7) 0.0344(7) 0.0220(7) -0.0055(6) 0.0027(5) -0.0019(5)
C00J 0.0276(7) 0.0389(8) 0.0242(7) -0.0054(6) 0.0042(5) -0.0058(6)
C00K 0.0204(6) 0.0298(7) 0.0335(7) -0.0005(6) 0.0050(5) -0.0017(5)
C00L 0.0293(7) 0.0328(8) 0.0317(7) -0.0056(6) 0.0054(6) -0.0018(6)
C00M 0.0320(7) 0.0372(8) 0.0228(7) -0.0068(6) 0.0039(5) -0.0041(6)
C00N 0.0256(7) 0.0481(9) 0.0239(7) -0.0061(6) 0.0042(5) -0.0037(6)
C00O 0.0370(8) 0.0273(7) 0.0253(7) 0.0051(6) 0.0045(6) 0.0017(6)
C00P 0.0364(8) 0.0403(8) 0.0267(7) 0.0017(6) 0.0045(6) 0.0036(6)
C00Q 0.0332(8) 0.0412(8) 0.0253(7) -0.0104(6) 0.0063(6) -0.0068(6)
C00R 0.0318(8) 0.0368(8) 0.0390(8) 0.0023(6) 0.0080(6) -0.0010(6)
C00S 0.0281(7) 0.0375(8) 0.0358(8) 0.0003(6) 0.0018(6) -0.0019(6)
C00T 0.0315(8) 0.0371(8) 0.0423(9) -0.0045(7) 0.0089(6) 0.0005(6)
C00U 0.0352(8) 0.0410(9) 0.0379(8) -0.0054(7) 0.0133(6) -0.0054(7)
C00V 0.0321(8) 0.0527(10) 0.0415(9) -0.0053(7) 0.0116(7) 0.0044(7)
C00W 0.0471(9) 0.0342(8) 0.0334(8) 0.0051(6) 0.0065(7) 0.0113(7)
C00X 0.0339(8) 0.0366(8) 0.0411(9) 0.0024(7) 0.0071(6) 0.0071(6)
C00Y 0.0328(8) 0.0467(9) 0.0400(9) 0.0109(7) 0.0030(6) -0.0089(7)
C00Z 0.0437(9) 0.0400(9) 0.0441(9) 0.0032(7) 0.0117(7) -0.0083(7)
C010 0.0277(8) 0.0656(11) 0.0316(8) 0.0061(7) 0.0082(6) -0.0063(7)
C011 0.0448(9) 0.0328(8) 0.0538(10) 0.0014(7) 0.0080(8) 0.0012(7)
C012 0.0538(10) 0.0313(8) 0.0477(10) 0.0030(7) 0.0075(8) -0.0067(7)

loop_
_atom_type_symbol
_atom_type_description
_atom_type_scat_dispersion_real
_atom_type_scat_dispersion_imag
_atom_type_scat_source
C C 0.0181 0.0091 'International Tables Vol C Tables 4.2.6.8 and 6.1.1.4'
H H 0.0000 0.0000 'International Tables Vol C Tables 4.2.6.8 and 6.1.1.4'
N N 0.0311 0.0180 'International Tables Vol C Tables 4.2.6.8 and 6.1.1.4'
O O 0.0492 0.0322 'International Tables Vol C Tables 4.2.6.8 and 6.1.1.4'

loop_
_geom_angle_atom_site_label_1
_geom_angle_atom_site_label_2
_geom_angle_atom_site_label_3
_geom_angle
_geom_angle_site_symmetry_1
_geom_angle_site_symmetry_3
_geom_angle_publ_flag
C00B O001 C00O 118.94(10) . . ?
C00N O002 N007 109.79(10) . . ?
C00B N005 C009 121.92(10) . . ?
C00C N005 C009 110.04(10) . . ?
C00C N005 C00B 122.27(11) . . ?
O002 N007 C00E 108.97(9) . . ?
C00J N007 O002 104.46(10) . . ?
C00J N007 C00E 115.60(10) . . ?
C009 C008 C00E 109.53(11) . . ?
C00D C008 C009 120.92(12) . . ?
C00D C008 C00E 129.55(12) . . ?
C008 C009 N005 109.64(11) . . ?
C008 C009 C00A 122.03(12) . . ?
C00A C009 N005 128.04(12) . . ?
C009 C00A C00F 115.46(12) . . ?
C009 C00A C00M 124.61(12) . . ?
C00F C00A C00M 119.87(12) . . ?
O001 C00B N005 109.96(11) . . ?
O003 C00B O001 128.25(13) . . ?
O003 C00B N005 121.78(12) . . ?
O004 C00C N005 126.89(12) . . ?
O004 C00C C00E 125.96(12) . . ?
N005 C00C C00E 107.11(10) . . ?
C008 C00D H00D 120.5 . . ?
C008 C00D C00K 119.00(12) . . ?
C00K C00D H00D 120.5 . . ?
N007 C00E C008 119.25(11) . . ?
N007 C00E C00C 105.49(10) . . ?
N007 C00E C00I 107.08(10) . . ?
C008 C00E C00C 103.02(10) . . ?
C008 C00E C00I 111.48(10) . . ?
C00C C00E C00I 110.12(11) . . ?
C00A C00F H00F 118.1 . . ?
C00K C00F C00A 123.85(12) . . ?
C00K C00F H00F 118.1 . . ?
C00L C00G C00I 118.93(13) . . ?
C00T C00G C00I 122.49(13) . . ?
C00T C00G C00L 118.57(13) . . ?
C00R C00H C00J 120.84(13) . . ?
C00S C00H C00J 120.38(13) . . ?
C00S C00H C00R 118.78(13) . . ?
C00E C00I H00I 106.0 . . ?
C00G C00I C00E 113.81(11) . . ?
C00G C00I H00I 106.0 . . ?
C00G C00I C00Q 115.81(12) . . ?
C00Q C00I C00E 108.40(11) . . ?
C00Q C00I H00I 106.0 . . ?
N007 C00J C00H 110.80(11) . . ?
N007 C00J H00A 109.5 . . ?
N007 C00J H00B 109.5 . . ?
C00H C00J H00A 109.5 . . ?
C00H C00J H00B 109.5 . . ?
H00A C00J H00B 108.1 . . ?
C00D C00K C00X 120.91(13) . . ?
C00F C00K C00D 118.54(13) . . ?
C00F C00K C00X 120.50(13) . . ?
C00G C00L H00L 119.5 . . ?
C00U C00L C00G 120.93(14) . . ?
C00U C00L H00L 119.5 . . ?
C00A C00M H00C 109.5 . . ?
C00A C00M H00E 109.5 . . ?
C00A C00M H00G 109.5 . . ?
H00C C00M H00E 109.5 . . ?
H00C C00M H00G 109.5 . . ?
H00E C00M H00G 109.5 . . ?
O002 C00N C00Q 113.96(12) . . ?
O006 C00N O002 118.09(14) . . ?
O006 C00N C00Q 127.52(14) . . ?
O001 C00O C00P 108.33(11) . . ?
O001 C00O C00W 101.85(11) . . ?
O001 C00O C012 110.24(12) . . ?
C00W C00O C00P 111.37(13) . . ?
C00W C00O C012 111.04(13) . . ?
C012 C00O C00P 113.37(13) . . ?
C00O C00P H00H 109.5 . . ?
C00O C00P H00J 109.5 . . ?
C00O C00P H00K 109.5 . . ?
H00H C00P H00J 109.5 . . ?
H00H C00P H00K 109.5 . . ?
H00J C00P H00K 109.5 . . ?
C00I C00Q H00M 110.6 . . ?
C00I C00Q H00N 110.6 . . ?
C00N C00Q C00I 105.88(12) . . ?
C00N C00Q H00M 110.6 . . ?
C00N C00Q H00N 110.6 . . ?
H00M C00Q H00N 108.7 . . ?
C00H C00R H00R 119.9 . . ?
C00H C00R C00V 120.21(15) . . ?
C00V C00R H00R 119.9 . . ?
C00H C00S H00S 119.6 . . ?
C00H C00S C00Y 120.76(15) . . ?
C00Y C00S H00S 119.6 . . ?
C00G C00T H00T 119.7 . . ?
C011 C00T C00G 120.60(14) . . ?
C011 C00T H00T 119.7 . . ?
C00L C00U H00U 120.1 . . ?
C00Z C00U C00L 119.75(14) . . ?
C00Z C00U H00U 120.1 . . ?
C00R C00V H00V 119.8 . . ?
C010 C00V C00R 120.42(15) . . ?
C010 C00V H00V 119.8 . . ?
C00O C00W H00O 109.5 . . ?
C00O C00W H00P 109.5 . . ?
C00O C00W H00Q 109.5 . . ?
H00O C00W H00P 109.5 . . ?
H00O C00W H00Q 109.5 . . ?
H00P C00W H00Q 109.5 . . ?
C00K C00X H00W 109.5 . . ?
C00K C00X H00X 109.5 . . ?
C00K C00X H00Y 109.5 . . ?
H00W C00X H00X 109.5 . . ?
H00W C00X H00Y 109.5 . . ?
H00X C00X H00Y 109.5 . . ?
C00S C00Y H00Z 119.9 . . ?
C010 C00Y C00S 120.11(15) . . ?
C010 C00Y H00Z 119.9 . . ?
C00U C00Z H00 120.0 . . ?
C00U C00Z C011 119.91(15) . . ?
C011 C00Z H00 120.0 . . ?
C00V C010 H010 120.1 . . ?
C00Y C010 C00V 119.73(14) . . ?
C00Y C010 H010 120.1 . . ?
C00T C011 C00Z 120.22(15) . . ?
C00T C011 H011 119.9 . . ?
C00Z C011 H011 119.9 . . ?
C00O C012 H01A 109.5 . . ?
C00O C012 H01B 109.5 . . ?
C00O C012 H01C 109.5 . . ?
H01A C012 H01B 109.5 . . ?
H01A C012 H01C 109.5 . . ?
H01B C012 H01C 109.5 . . ?

loop_
_geom_bond_atom_site_label_1
_geom_bond_atom_site_label_2
_geom_bond_distance
_geom_bond_site_symmetry_2
_geom_bond_publ_flag
O001 C00B 1.3201(16) . ?
O001 C00O 1.4936(16) . ?
O002 N007 1.4689(14) . ?
O002 C00N 1.3673(18) . ?
O003 C00B 1.1980(16) . ?
O004 C00C 1.2011(17) . ?
N005 C009 1.4346(17) . ?
N005 C00B 1.4201(17) . ?
N005 C00C 1.4076(16) . ?
O006 C00N 1.1982(18) . ?
N007 C00E 1.4770(16) . ?
N007 C00J 1.4616(18) . ?
C008 C009 1.3909(18) . ?
C008 C00D 1.3840(19) . ?
C008 C00E 1.5038(18) . ?
C009 C00A 1.3928(18) . ?
C00A C00F 1.397(2) . ?
C00A C00M 1.5095(18) . ?
C00C C00E 1.5454(18) . ?
C00D H00D 0.9300 . ?
C00D C00K 1.3967(19) . ?
C00E C00I 1.5712(18) . ?
C00F H00F 0.9300 . ?
C00F C00K 1.396(2) . ?
C00G C00I 1.5162(19) . ?
C00G C00L 1.3943(19) . ?
C00G C00T 1.388(2) . ?
C00H C00J 1.5117(18) . ?
C00H C00R 1.387(2) . ?
C00H C00S 1.385(2) . ?
C00I H00I 0.9800 . ?
C00I C00Q 1.5408(18) . ?
C00J H00A 0.9700 . ?
C00J H00B 0.9700 . ?
C00K C00X 1.506(2) . ?
C00L H00L 0.9300 . ?
C00L C00U 1.386(2) . ?
C00M H00C 0.9600 . ?
C00M H00E 0.9600 . ?
C00M H00G 0.9600 . ?
C00N C00Q 1.503(2) . ?
C00O C00P 1.520(2) . ?
C00O C00W 1.516(2) . ?
C00O C012 1.520(2) . ?
C00P H00H 0.9600 . ?
C00P H00J 0.9600 . ?
C00P H00K 0.9600 . ?
C00Q H00M 0.9700 . ?
C00Q H00N 0.9700 . ?
C00R H00R 0.9300 . ?
C00R C00V 1.389(2) . ?
C00S H00S 0.9300 . ?
C00S C00Y 1.390(2) . ?
C00T H00T 0.9300 . ?
C00T C011 1.384(2) . ?
C00U H00U 0.9300 . ?
C00U C00Z 1.380(2) . ?
C00V H00V 0.9300 . ?
C00V C010 1.380(3) . ?
C00W H00O 0.9600 . ?
C00W H00P 0.9600 . ?
C00W H00Q 0.9600 . ?
C00X H00W 0.9600 . ?
C00X H00X 0.9600 . ?
C00X H00Y 0.9600 . ?
C00Y H00Z 0.9300 . ?
C00Y C010 1.371(3) . ?
C00Z H00 0.9300 . ?
C00Z C011 1.386(2) . ?
C010 H010 0.9300 . ?
C011 H011 0.9300 . ?
C012 H01A 0.9600 . ?
C012 H01B 0.9600 . ?
C012 H01C 0.9600 . ?

loop_
_geom_torsion_atom_site_label_1
_geom_torsion_atom_site_label_2
_geom_torsion_atom_site_label_3
_geom_torsion_atom_site_label_4
_geom_torsion
_geom_torsion_site_symmetry_1
_geom_torsion_site_symmetry_2
_geom_torsion_site_symmetry_3
_geom_torsion_site_symmetry_4
_geom_torsion_publ_flag
O002 N007 C00E C008 79.60(13) . . . . ?
O002 N007 C00E C00C -165.36(10) . . . . ?
O002 N007 C00E C00I -48.07(13) . . . . ?
O002 N007 C00J C00H 67.10(13) . . . . ?
O002 C00N C00Q C00I -43.78(16) . . . . ?
O004 C00C C00E N007 48.48(17) . . . . ?
O004 C00C C00E C008 174.25(13) . . . . ?
O004 C00C C00E C00I -66.74(17) . . . . ?
N005 C009 C00A C00F -178.57(12) . . . . ?
N005 C009 C00A C00M -1.6(2) . . . . ?
N005 C00C C00E N007 -133.69(11) . . . . ?
N005 C00C C00E C008 -7.92(13) . . . . ?
N005 C00C C00E C00I 111.09(11) . . . . ?
O006 C00N C00Q C00I 128.51(16) . . . . ?
N007 O002 C00N O006 164.73(12) . . . . ?
N007 O002 C00N C00Q -22.19(15) . . . . ?
N007 C00E C00I C00G -148.25(11) . . . . ?
N007 C00E C00I C00Q -17.84(15) . . . . ?
C008 C009 C00A C00F -5.35(18) . . . . ?
C008 C009 C00A C00M 171.66(12) . . . . ?
C008 C00D C00K C00F -1.40(19) . . . . ?
C008 C00D C00K C00X -178.88(12) . . . . ?
C008 C00E C00I C00G 79.67(14) . . . . ?
C008 C00E C00I C00Q -149.92(12) . . . . ?
C009 N005 C00B O001 158.50(11) . . . . ?
C009 N005 C00B O003 -20.53(19) . . . . ?
C009 N005 C00C O004 -174.41(13) . . . . ?
C009 N005 C00C C00E 7.79(13) . . . . ?
C009 C008 C00D C00K -0.99(19) . . . . ?
C009 C008 C00E N007 121.75(12) . . . . ?
C009 C008 C00E C00C 5.40(13) . . . . ?
C009 C008 C00E C00I -112.66(12) . . . . ?
C009 C00A C00F C00K 2.91(19) . . . . ?
C00A C00F C00K C00D 0.4(2) . . . . ?
C00A C00F C00K C00X 177.87(13) . . . . ?
C00B O001 C00O C00P 64.28(15) . . . . ?
C00B O001 C00O C00W -178.22(12) . . . . ?
C00B O001 C00O C012 -60.30(16) . . . . ?
C00B N005 C009 C008 149.28(11) . . . . ?
C00B N005 C009 C00A -36.82(19) . . . . ?
C00B N005 C00C O004 32.0(2) . . . . ?
C00B N005 C00C C00E -145.84(11) . . . . ?
C00C N005 C009 C008 -4.46(14) . . . . ?
C00C N005 C009 C00A 169.44(12) . . . . ?
C00C N005 C00B O001 -50.95(15) . . . . ?
C00C N005 C00B O003 130.03(14) . . . . ?
C00C C00E C00I C00G -34.04(15) . . . . ?
C00C C00E C00I C00Q 96.37(13) . . . . ?
C00D C008 C009 N005 178.93(11) . . . . ?
C00D C008 C009 C00A 4.60(19) . . . . ?
C00D C008 C00E N007 -58.17(18) . . . . ?
C00D C008 C00E C00C -174.51(13) . . . . ?
C00D C008 C00E C00I 67.43(17) . . . . ?
C00E N007 C00J C00H -173.18(11) . . . . ?
C00E C008 C009 N005 -0.99(14) . . . . ?
C00E C008 C009 C00A -175.33(11) . . . . ?
C00E C008 C00D C00K 178.91(12) . . . . ?
C00E C00I C00Q C00N 64.58(14) . . . . ?
C00G C00I C00Q C00N -166.12(12) . . . . ?
C00G C00L C00U C00Z -0.1(2) . . . . ?
C00G C00T C011 C00Z -0.1(3) . . . . ?
C00H C00R C00V C010 -0.6(2) . . . . ?
C00H C00S C00Y C010 -0.6(2) . . . . ?
C00I C00G C00L C00U 179.80(13) . . . . ?
C00I C00G C00T C011 -179.73(14) . . . . ?
C00J N007 C00E C008 -37.62(16) . . . . ?
C00J N007 C00E C00C 77.42(14) . . . . ?
C00J N007 C00E C00I -165.29(11) . . . . ?
C00J C00H C00R C00V -179.02(14) . . . . ?
C00J C00H C00S C00Y 179.62(13) . . . . ?
C00L C00G C00I C00E -87.46(15) . . . . ?
C00L C00G C00I C00Q 145.92(13) . . . . ?
C00L C00G C00T C011 1.1(2) . . . . ?
C00L C00U C00Z C011 1.1(3) . . . . ?
C00M C00A C00F C00K -174.25(12) . . . . ?
C00N O002 N007 C00E 74.35(12) . . . . ?
C00N O002 N007 C00J -161.56(10) . . . . ?
C00O O001 C00B O003 1.3(2) . . . . ?
C00O O001 C00B N005 -177.68(10) . . . . ?
C00R C00H C00J N007 39.93(18) . . . . ?
C00R C00H C00S C00Y 0.2(2) . . . . ?
C00R C00V C010 C00Y 0.2(2) . . . . ?
C00S C00H C00J N007 -139.48(13) . . . . ?
C00S C00H C00R C00V 0.4(2) . . . . ?
C00S C00Y C010 C00V 0.4(2) . . . . ?
C00T C00G C00I C00E 93.37(16) . . . . ?
C00T C00G C00I C00Q -33.26(19) . . . . ?
C00T C00G C00L C00U -1.0(2) . . . . ?
C00U C00Z C011 C00T -1.0(3) . . . . ?
